data_1545155
loop_
_publ_author_name
'Komatsu, K.'
'Kuribayashi, T.'
'Kudoh, Y.'

_publ_section_title
;
 Effect of temperature and pressure on the crystal structure of topaz,
 Al2SiO4(OH,F)2 : Sample Pax02 at 3.7 GPa
;
_journal_name_full 'Journal of Mineralogical and Petrological Sciences'
_journal_page_first 167
_journal_page_last 180
_journal_volume 98
_journal_year 2003
_chemical_formula_sum 'Al2.01 F1.57 H0.43 O4.43 Si'
_chemical_name_common 'natural topaz at 3.7GPa'
_chemical_name_mineral 'topaz Al2.01Si1.00O4F1.57(OH)0.43 at 3.7GPa'
_space_group_IT_number 62
_space_group_name_H-M_alt 'P b n m'
_symmetry_space_group_name_Hall '-P 2c 2ab'
_symmetry_space_group_name_H-M 'P b n m'
_cell_angle_alpha 90
_cell_angle_beta 90
_cell_angle_gamma 90
_cell_formula_units_Z 4
_cell_length_a 4.6500(9)
_cell_length_b 8.7996(17)
_cell_length_c 8.3902(14)
_cell_volume 343.31(11)
_diffrn_ambient_pressure 3.7E+6
_diffrn_ambient_temperature 298.15
_cod_data_source_file topaz-3.7GPa_Pax02.cif
_cod_data_source_block topaz_Pax02@3.7GPa
_cod_original_formula_sum 'Al2.01 Si1.00 O4.43 F1.57 H0.43'
_cod_database_code 1545155

loop_
_space_group_symop_operation_xyz
'x, y, z'
'-x, -y, -z'
'x+1/2, -y+1/2, -z'
'-x+1/2, y+1/2, z'
'-x, -y, z+1/2'
'x, y, -z+1/2'
'-x+1/2, y+1/2, -z+1/2'
'x+1/2, -y+1/2, z+1/2'

loop_
_atom_site_label
_atom_site_occupancy
_atom_site_fract_x
_atom_site_fract_y
_atom_site_fract_z
_atom_site_adp_type
_atom_site_U_iso_or_equiv
_atom_site_type_symbol
Al 1.0 0.90376(39) 0.13131(20) 0.08173(13) Uiso 0.007770 Al
Si 1.0 0.60110(46) 0.05964(26) 0.750000 Uiso 0.005760 Si
O1 1.0 0.70907(115) 0.02782(72) 0.250000 Uiso 0.008330 O
O2 1.0 0.04344(109) 0.25583(65) 0.250000 Uiso 0.006960 O
O3 1.0 0.21260(79) 0.99085(43) 0.09179(28) Uiso 0.007170 O
F 1.0 0.59515(21) 0.25297(37) 0.06036(23) Uiso 0.008920 F
